data_1546056
loop_
_publ_author_name
'Mosquera, Marta Elena Gonzalez'
'Gomez-Sal, Pilar'
'Egido, Irene'
'L\'opez L\'opez, Mar\'ia'
'Hortelano, Carlos'

_publ_section_title
;
 FDHALO17: Comparison of Halogen Bonding networks with Ru(II) complexes
 and analysis of the influence of the XB interaction on their reactivity
;
_journal_name_full 'Faraday Discuss.'
_journal_paper_doi 10.1039/C7FD00079K
_journal_year 2017
_chemical_compound_source 'synthesis as described'
_chemical_formula_moiety 'C36 H36 Br2 I2 N4 Ru1'
_chemical_formula_sum 'C36 H36 Br2 I2 N4 Ru'
_chemical_formula_weight 1039.38
_chemical_name_systematic
;
 ?
;
_space_group_IT_number 2
_symmetry_cell_setting triclinic
_symmetry_Int_Tables_number 2
_symmetry_space_group_name_Hall '-P 1'
_symmetry_space_group_name_H-M 'P -1'
_atom_sites_solution_hydrogens geom
_atom_sites_solution_primary direct
_atom_sites_solution_secondary difmap
_audit_conform_dict_location ftp://ftp.iucr.org/pub/cif_core.dic
_audit_conform_dict_name cif_core.dic
_audit_conform_dict_version 2.4
_audit_creation_date 2016-04-29T12:52:58-00:00
_audit_creation_method 'WinGX routine CIF_UPDATE'
_audit_update_record
;
2017-02-22 deposited with the CCDC.
2017-05-02 downloaded from the CCDC.
;
_cell_angle_alpha 67.460(5)
_cell_angle_beta 79.070(6)
_cell_angle_gamma 74.903(5)
_cell_formula_units_Z 1
_cell_length_a 9.5630(6)
_cell_length_b 10.473(4)
_cell_length_c 10.7440(10)
_cell_measurement_reflns_used 234
_cell_measurement_temperature 200(2)
_cell_measurement_theta_max 16.34
_cell_measurement_theta_min 3.42
_cell_measurement_wavelength 0.71073
_cell_volume 954.7(4)
_computing_cell_refinement 'Dirax/lsq (Duisenberg & Schreurs, 1989-2000)'
_computing_data_collection 'Collect (Bruker AXS BV, 1997-2004)'
_computing_data_reduction 'EvalCCD (Duisenberg & Schreurs 1990-2000)'
_computing_molecular_graphics 'Ortep-3 for Windows (Farrugia, 1997)'
_computing_publication_material 'WinGX publication routines (Farrugia, 1999)'
_computing_structure_refinement 'SHELXL-97 (Sheldrick, 2008)'
_computing_structure_solution 'SIR2004 (Giacovazzo et al, 2004)'
_diffrn_ambient_temperature 200(2)
_diffrn_detector 'CCD plate'
_diffrn_detector_area_resol_mean 9
_diffrn_measured_fraction_theta_full 0.994
_diffrn_measured_fraction_theta_max 0.994
_diffrn_measurement_device '95mm CCD camera on \k-goniostat'
_diffrn_measurement_device_type KappaCCD
_diffrn_measurement_method 'CCD rotation images, thick slices'
_diffrn_orient_matrix_type X=UH
_diffrn_orient_matrix_UB_11 0.01
_diffrn_orient_matrix_UB_12 0
_diffrn_orient_matrix_UB_13 0
_diffrn_orient_matrix_UB_21 0
_diffrn_orient_matrix_UB_22 0.01
_diffrn_orient_matrix_UB_23 0
_diffrn_orient_matrix_UB_31 0
_diffrn_orient_matrix_UB_32 0
_diffrn_orient_matrix_UB_33 0.01
_diffrn_radiation_monochromator graphite
_diffrn_radiation_probe x-ray
_diffrn_radiation_type MoK\a
_diffrn_radiation_wavelength 0.71073
_diffrn_reflns_av_R_equivalents 0.0279
_diffrn_reflns_av_unetI/netI 0.0593
_diffrn_reflns_limit_h_max 12
_diffrn_reflns_limit_h_min -12
_diffrn_reflns_limit_k_max 13
_diffrn_reflns_limit_k_min -12
_diffrn_reflns_limit_l_max 13
_diffrn_reflns_limit_l_min -13
_diffrn_reflns_number 8210
_diffrn_reflns_reduction_process
;
 Scaled and merged with Sortav
 R.H. Blessing, (1987) Cryst. Rev. 1, 3-58
 R.H. Blessing, (1989) J. Appl. Cryst. 22, 396-397
;
_diffrn_reflns_theta_full 27.5
_diffrn_reflns_theta_max 27.5
_diffrn_reflns_theta_min 3.18
_diffrn_source 'Enraf Nonius FR590'
_exptl_absorpt_coefficient_mu 4.15
_exptl_absorpt_correction_T_max 0.273
_exptl_absorpt_correction_T_min 0.231
_exptl_absorpt_correction_type multi-scan
_exptl_absorpt_process_details
;
 R.H. Blessing, Acta Cryst. (1995), A51, 33-38
;
_exptl_crystal_colour red
_exptl_crystal_density_diffrn 1.808
_exptl_crystal_density_method 'not measured'
_exptl_crystal_description prism
_exptl_crystal_F_000 500
_exptl_crystal_size_max 0.4
_exptl_crystal_size_mid 0.35
_exptl_crystal_size_min 0.3
_refine_diff_density_max 1.756
_refine_diff_density_min -1.781
_refine_diff_density_rms 0.154
_refine_ls_extinction_method none
_refine_ls_goodness_of_fit_ref 1.06
_refine_ls_hydrogen_treatment constr
_refine_ls_matrix_type full
_refine_ls_number_parameters 205
_refine_ls_number_reflns 4353
_refine_ls_number_restraints 0
_refine_ls_restrained_S_all 1.06
_refine_ls_R_factor_all 0.0843
_refine_ls_R_factor_gt 0.0511
_refine_ls_shift/su_max 0
_refine_ls_shift/su_mean 0
_refine_ls_structure_factor_coef Fsqd
_refine_ls_weighting_details 'calc w=1/[\s^2^(Fo^2^)+(0.0869P)^2^+1.7057P] where P=(Fo^2^+2Fc^2^)/3'
_refine_ls_weighting_scheme calc
_refine_ls_wR_factor_gt 0.1478
_refine_ls_wR_factor_ref 0.1635
_reflns_number_gt 2935
_reflns_number_total 4353
_reflns_threshold_expression >2\s(I)
_cod_data_source_file c7fd00079k2.cif
_cod_data_source_block 2bI2
_cod_database_code 1546056

loop_
_symmetry_equiv_pos_as_xyz
'x, y, z'
'-x, -y, -z'

loop_
_atom_site_label
_atom_site_type_symbol
_atom_site_fract_x
_atom_site_fract_y
_atom_site_fract_z
_atom_site_U_iso_or_equiv
_atom_site_adp_type
_atom_site_occupancy
_atom_site_symmetry_multiplicity
_atom_site_calc_flag
_atom_site_refinement_flags
Ru1 Ru 0 0.5 0.5 0.0299(2) Uani 1 2 d S
I1 I 0.05090(6) 0.11422(5) 0.90566(5) 0.0537(2) Uani 1 1 d .
Br1 Br 0.18943(10) 0.35896(9) 0.66941(8) 0.0611(3) Uani 1 1 d .
C11 C -0.0845(7) 0.3337(6) 0.5317(6) 0.0321(13) Uani 1 1 d .
C12 C -0.2015(7) 0.1387(6) 0.5401(6) 0.0309(13) Uani 1 1 d .
C13 C -0.3024(7) 0.0814(6) 0.6443(7) 0.0356(14) Uani 1 1 d .
C14 C -0.3591(7) -0.0228(7) 0.6342(7) 0.0385(15) Uani 1 1 d .
H14 H -0.4268 -0.0639 0.7024 0.046 Uiso 1 1 calc R
C15 C -0.3170(7) -0.0659(7) 0.5260(7) 0.0407(16) Uani 1 1 d .
H15 H -0.3562 -0.1363 0.5216 0.049 Uiso 1 1 calc R
C16 C -0.2177(7) -0.0075(7) 0.4230(7) 0.0390(15) Uani 1 1 d .
H16 H -0.1903 -0.0387 0.35 0.047 Uiso 1 1 calc R
C17 C -0.1579(6) 0.0981(6) 0.4274(6) 0.0316(13) Uani 1 1 d .
C18 C -0.3507(10) 0.1331(9) 0.7613(8) 0.059(2) Uani 1 1 d .
H18A H -0.421 0.0821 0.8227 0.089 Uiso 1 1 calc R
H18B H -0.3937 0.2321 0.7282 0.089 Uiso 1 1 calc R
H18C H -0.2681 0.1181 0.8077 0.089 Uiso 1 1 calc R
C19 C -0.0515(7) 0.1673(7) 0.3149(7) 0.0408(15) Uani 1 1 d .
H19A H -0.0345 0.1265 0.2458 0.061 Uiso 1 1 calc R
H19B H 0.0387 0.1527 0.3502 0.061 Uiso 1 1 calc R
H19C H -0.0908 0.2668 0.2769 0.061 Uiso 1 1 calc R
C21 C 0.1465(7) 0.4565(6) 0.3552(6) 0.0333(13) Uani 1 1 d .
C22 C 0.3524(7) 0.3835(6) 0.1926(7) 0.0381(14) Uani 1 1 d .
C23 C 0.3222(8) 0.3595(7) 0.0816(7) 0.0442(16) Uani 1 1 d .
C24 C 0.4401(10) 0.3051(8) 0.0064(8) 0.057(2) Uani 1 1 d .
H24 H 0.4245 0.2864 -0.0672 0.069 Uiso 1 1 calc R
C25 C 0.5755(11) 0.2792(9) 0.0379(9) 0.064(2) Uani 1 1 d .
H25 H 0.6522 0.2406 -0.0131 0.077 Uiso 1 1 calc R
C26 C 0.6044(9) 0.3073(9) 0.1415(10) 0.065(2) Uani 1 1 d .
H26 H 0.7003 0.2906 0.159 0.078 Uiso 1 1 calc R
C27 C 0.4896(8) 0.3624(8) 0.2244(7) 0.0481(18) Uani 1 1 d .
C28 C 0.1721(10) 0.3945(11) 0.0431(8) 0.065(2) Uani 1 1 d .
H28A H 0.1052 0.4309 0.1063 0.098 Uiso 1 1 calc R
H28B H 0.1472 0.3108 0.0446 0.098 Uiso 1 1 calc R
H28C H 0.1668 0.4643 -0.0463 0.098 Uiso 1 1 calc R
C29 C 0.5151(10) 0.3983(9) 0.3400(9) 0.065(2) Uani 1 1 d .
H29A H 0.6176 0.3768 0.3479 0.098 Uiso 1 1 calc R
H29B H 0.4666 0.3438 0.4227 0.098 Uiso 1 1 calc R
H29C H 0.4773 0.4971 0.3233 0.098 Uiso 1 1 calc R
N1 N -0.1403(6) 0.2450(5) 0.5440(5) 0.0347(11) Uani 1 1 d .
N2 N 0.2346(6) 0.4299(5) 0.2743(5) 0.0348(12) Uani 1 1 d .

loop_
_atom_site_aniso_label
_atom_site_aniso_U_11
_atom_site_aniso_U_22
_atom_site_aniso_U_33
_atom_site_aniso_U_23
_atom_site_aniso_U_13
_atom_site_aniso_U_12
Ru1 0.0391(4) 0.0265(4) 0.0307(4) -0.0154(3) 0.0004(3) -0.0125(3)
I1 0.0764(4) 0.0524(3) 0.0404(3) -0.0220(2) -0.0051(2) -0.0188(3)
Br1 0.0784(6) 0.0551(5) 0.0522(5) -0.0148(4) -0.0117(4) -0.0201(4)
C11 0.042(4) 0.029(3) 0.025(3) -0.009(2) -0.003(3) -0.009(3)
C12 0.036(3) 0.023(3) 0.038(3) -0.011(2) -0.007(3) -0.010(2)
C13 0.035(3) 0.029(3) 0.039(3) -0.012(3) 0.000(3) -0.005(2)
C14 0.030(3) 0.033(3) 0.048(4) -0.007(3) -0.005(3) -0.011(3)
C15 0.045(4) 0.028(3) 0.056(4) -0.016(3) -0.011(3) -0.015(3)
C16 0.051(4) 0.036(3) 0.040(4) -0.018(3) -0.012(3) -0.012(3)
C17 0.032(3) 0.028(3) 0.034(3) -0.007(3) -0.008(3) -0.009(2)
C18 0.081(6) 0.060(5) 0.046(4) -0.032(4) 0.018(4) -0.026(4)
C19 0.043(4) 0.038(4) 0.039(4) -0.013(3) 0.002(3) -0.012(3)
C21 0.044(4) 0.027(3) 0.036(3) -0.013(3) -0.007(3) -0.013(3)
C22 0.040(4) 0.028(3) 0.038(3) -0.005(3) 0.002(3) -0.009(3)
C23 0.057(4) 0.038(4) 0.034(4) -0.013(3) 0.010(3) -0.014(3)
C24 0.067(6) 0.051(5) 0.051(5) -0.022(4) 0.007(4) -0.009(4)
C25 0.068(6) 0.062(5) 0.051(5) -0.019(4) 0.011(4) -0.007(4)
C26 0.041(5) 0.054(5) 0.074(6) 0.000(4) 0.000(4) -0.005(4)
C27 0.047(4) 0.042(4) 0.041(4) 0.002(3) -0.004(3) -0.011(3)
C28 0.068(6) 0.097(7) 0.046(4) -0.031(5) 0.007(4) -0.041(5)
C29 0.063(5) 0.061(5) 0.076(6) -0.016(4) -0.024(5) -0.020(4)
N1 0.043(3) 0.026(3) 0.039(3) -0.014(2) -0.002(2) -0.011(2)
N2 0.041(3) 0.033(3) 0.034(3) -0.014(2) 0.000(2) -0.012(2)

loop_
_atom_type_symbol
_atom_type_description
_atom_type_scat_dispersion_real
_atom_type_scat_dispersion_imag
_atom_type_scat_source
C C 0.0033 0.0016 'International Tables Vol C Tables 4.2.6.8 and 6.1.1.4'
H H 0 0 'International Tables Vol C Tables 4.2.6.8 and 6.1.1.4'
N N 0.0061 0.0033 'International Tables Vol C Tables 4.2.6.8 and 6.1.1.4'
Br Br -0.2901 2.4595 'International Tables Vol C Tables 4.2.6.8 and 6.1.1.4'
Ru Ru -1.2594 0.8363 'International Tables Vol C Tables 4.2.6.8 and 6.1.1.4'
I I -0.4742 1.8119 'International Tables Vol C Tables 4.2.6.8 and 6.1.1.4'

loop_
_exptl_crystal_face_index_h
_exptl_crystal_face_index_k
_exptl_crystal_face_index_l
_exptl_crystal_face_perp_dist
2 0 1 0.165
3 4 -2 0.205
-1 8 -7 0.145
-4 2 -3 0.103
-9 -8 3 0.147
-3 -8 2 0.17
2 6 -1 0.158
1 -3 -10 0.075
-2 1 14 0.147

loop_
_geom_angle_atom_site_label_1
_geom_angle_atom_site_label_2
_geom_angle_atom_site_label_3
_geom_angle
_geom_angle_site_symmetry_1
_geom_angle_site_symmetry_3
C21 Ru1 C21 180.0000(10) 2_566 .
C21 Ru1 C11 91.5(2) 2_566 2_566
C21 Ru1 C11 88.5(2) . 2_566
C21 Ru1 C11 88.5(2) 2_566 .
C21 Ru1 C11 91.5(2) . .
C11 Ru1 C11 180.0000(10) 2_566 .
C21 Ru1 Br1 88.45(17) 2_566 2_566
C21 Ru1 Br1 91.55(17) . 2_566
C11 Ru1 Br1 93.95(17) 2_566 2_566
C11 Ru1 Br1 86.05(17) . 2_566
C21 Ru1 Br1 91.55(17) 2_566 .
C21 Ru1 Br1 88.45(17) . .
C11 Ru1 Br1 86.05(17) 2_566 .
C11 Ru1 Br1 93.95(17) . .
Br1 Ru1 Br1 180 2_566 .
N1 C11 Ru1 175.1(5) . .
C13 C12 C17 123.2(5) . .
C13 C12 N1 120.0(5) . .
C17 C12 N1 116.8(5) . .
C14 C13 C12 117.2(6) . .
C14 C13 C18 121.6(6) . .
C12 C13 C18 121.2(6) . .
C15 C14 C13 120.9(6) . .
C14 C15 C16 121.3(6) . .
C15 C16 C17 120.3(6) . .
C12 C17 C16 117.1(6) . .
C12 C17 C19 121.0(5) . .
C16 C17 C19 121.9(6) . .
N2 C21 Ru1 177.8(5) . .
C27 C22 N2 119.1(6) . .
C27 C22 C23 123.3(7) . .
N2 C22 C23 117.6(6) . .
C24 C23 C22 116.8(7) . .
C24 C23 C28 121.2(7) . .
C22 C23 C28 122.0(6) . .
C25 C24 C23 121.0(8) . .
C24 C25 C26 121.9(8) . .
C25 C26 C27 120.7(8) . .
C22 C27 C26 116.2(8) . .
C22 C27 C29 120.7(7) . .
C26 C27 C29 123.1(8) . .
C11 N1 C12 172.0(6) . .
C21 N2 C22 171.4(6) . .

loop_
_geom_bond_atom_site_label_1
_geom_bond_atom_site_label_2
_geom_bond_distance
_geom_bond_site_symmetry_2
Ru1 C21 1.994(7) 2_566
Ru1 C21 1.994(7) .
Ru1 C11 1.994(6) 2_566
Ru1 C11 1.994(6) .
Ru1 Br1 2.5635(9) 2_566
Ru1 Br1 2.5635(9) .
I1 I1 2.7437(12) 2_557
C11 N1 1.141(8) .
C12 C13 1.386(9) .
C12 C17 1.389(9) .
C12 N1 1.403(7) .
C13 C14 1.384(9) .
C13 C18 1.503(10) .
C14 C15 1.359(10) .
C15 C16 1.373(10) .
C16 C17 1.390(8) .
C17 C19 1.506(9) .
C21 N2 1.153(8) .
C22 C27 1.359(10) .
C22 N2 1.394(9) .
C22 C23 1.403(10) .
C23 C24 1.386(10) .
C23 C28 1.483(11) .
C24 C25 1.333(12) .
C25 C26 1.346(13) .
C26 C27 1.423(12) .
C27 C29 1.505(12) .
